data_1568048
loop_
_publ_author_name
'Gransbury, Gemma K.'
'R&#xe9;ant, Benjamin L L'
'Wooles, Ashley J.'
'Emerson-King, Jack'
'Chilton, Nicholas F.'
'Liddle, Stephen T.'
'Mills, David P.'

_publ_section_title
;
 Electronic structure comparisons of isostructural early d- and f-block
 metal(iii) bis(cyclopentadienyl) silanide complexes.
;
_journal_issue 3
_journal_name_full 'Chemical science'
_journal_page_first 621
_journal_page_last 634
_journal_paper_doi 10.1039/d2sc04526e
_journal_volume 14
_journal_year 2023
_chemical_formula_moiety 'C44 H84 I2 Nd2 Si8'
_chemical_formula_sum 'C44 H84 I2 Nd2 Si8'
_chemical_formula_weight 1380.11
_chemical_name_systematic '[{Nd(Cp'')2(uI)}2]'
_chemical_properties_physical Air-sensitive,Moisture-sensitive
_space_group_crystal_system triclinic
_space_group_IT_number 2
_space_group_name_Hall '-P 1'
_space_group_name_H-M_alt 'P -1'
_atom_sites_solution_hydrogens geom
_atom_sites_solution_primary direct
_atom_sites_solution_secondary difmap
_audit_creation_date 2020-12-15
_audit_creation_method
;
Olex2 1.2
(compiled 2018.05.29 svn.r3508 for OlexSys, GUI svn.r5506)
;
_audit_update_record
;
2022-08-08 deposited with the CCDC.	2022-12-06 downloaded from the CCDC.
;
_cell_angle_alpha 73.257(3)
_cell_angle_beta 83.329(2)
_cell_angle_gamma 78.423(2)
_cell_formula_units_Z 1
_cell_length_a 10.7367(3)
_cell_length_b 11.5169(3)
_cell_length_c 13.3589(4)
_cell_measurement_reflns_used 9294
_cell_measurement_temperature 200(2)
_cell_measurement_theta_max 75.9850
_cell_measurement_theta_min 3.4320
_cell_volume 1546.66(8)
_computing_cell_refinement 'CrysAlisPro 1.171.39.27b (Rigaku OD, 2015)'
_computing_data_collection 'CrysAlisPro 1.171.39.27b (Rigaku OD, 2015)'
_computing_data_reduction 'CrysAlisPro 1.171.39.27b (Rigaku OD, 2015)'
_computing_molecular_graphics 'Olex2 (Dolomanov et al., 2009)'
_computing_publication_material 'Olex2 (Dolomanov et al., 2009)'
_computing_structure_refinement 'ShelXL (Sheldrick, 2015)'
_computing_structure_solution 'SHELXT 2018/2 (Sheldrick, 2018)'
_diffrn_ambient_environment N~2~
_diffrn_ambient_temperature 200(2)
_diffrn_detector 'CCD plate'
_diffrn_measured_fraction_theta_full 0.981
_diffrn_measured_fraction_theta_max 0.949
_diffrn_measurement_details
;
List of Runs (angles in degrees, time in seconds):

  # Type    Start    End  Width  t~exp~   \w     \q     \k     \f   Frames
#--------------------------------------------------------------------------
  1  \w    119.00 163.00   1.00    1.00    --  108.20  19.00  35.00   44
  2  \w     35.00 108.00   1.00    1.00    --  108.20  19.00  35.00   73
  3  \w    -44.00  17.00   1.00    1.00    --   44.60  60.00-150.00   61
  4  \w     18.00  45.00   1.00    1.00    --   44.60  19.00  35.00   27
  5  \w    -44.00  39.00   1.00    1.00    --   44.60  60.00  90.00   83
  6  \w     71.00 106.00   1.00    1.00    --   44.60  60.00-150.00   35
  7  \w    -45.00  68.00   1.00    1.00    --   44.60  60.00 -30.00  113
  8  \w     77.00 113.00   1.00    1.00    --   44.60  60.00 -30.00   36
  9  \w     99.00 133.00   1.00    1.00    --   44.60  60.00  90.00   34
 10  \w     44.00  78.00   1.00    1.00    --   44.60  60.00  90.00   34
 11  \w    -45.00  57.00   1.00    1.00    --   44.60  60.00 -90.00  102
 12  \w     65.00 133.00   1.00    1.00    --   44.60  60.00 -90.00   68
 13  \w     20.00 137.00   1.00    1.00    --  108.20  50.00-180.00  117
 14  \w    126.00 188.00   1.00    1.00    --  108.20  50.00  90.00   62
 15  \w     21.00  73.00   1.00    1.00    --  108.20  50.00  90.00   52
 16  \w    149.00 198.00   1.00    1.00    --  108.20  50.00-180.00   49
 17  \w     22.00 198.00   1.00    1.00    --  108.20  50.00 120.00  176
 18  \w    152.00 179.00   1.00    1.00    --  108.20  50.00-150.00   27
 19  \w    147.00 194.00   1.00    1.00    --  108.20  50.00 150.00   47
 20  \w     75.00 161.00   1.00    1.00    --  108.20  50.00   0.00   86
 21  \w     37.00  71.00   1.00    1.00    --  108.20  50.00   0.00   34
 22  \w     50.00  75.00   1.00    1.00    --  108.20  50.00 150.00   25
 23  \w    120.00 196.00   1.00    1.00    --  108.20  50.00  30.00   76
 24  \w     19.00 198.00   1.00    1.00    --  108.20  50.00 -30.00  179
 25  \w    114.00 198.00   1.00    1.00    --  108.20  50.00 -90.00   84
 26  \w     23.00  91.00   1.00    1.00    --  108.20  50.00 -90.00   68
 27  \w     61.00  87.00   1.00    1.00    --  108.20  50.00  30.00   26
 28  \w     40.00  65.00   1.00    1.00    --  108.20  50.00-150.00   25
;
_diffrn_measurement_device 'four-circle diffractometer'
_diffrn_measurement_device_type 'XtaLAB AFC11 (RINC): quarter-chi single'
_diffrn_measurement_method '\w scans'
_diffrn_orient_matrix_type 'CrysAlisPro convention (1999,Acta A55,543-557)'
_diffrn_orient_matrix_UB_11 -0.0790340000
_diffrn_orient_matrix_UB_12 0.1310908000
_diffrn_orient_matrix_UB_13 -0.0225343000
_diffrn_orient_matrix_UB_21 -0.1233670000
_diffrn_orient_matrix_UB_22 -0.0543151000
_diffrn_orient_matrix_UB_23 0.0310940000
_diffrn_orient_matrix_UB_31 0.0083375000
_diffrn_orient_matrix_UB_32 -0.0001383000
_diffrn_orient_matrix_UB_33 0.1143858000
_diffrn_radiation_monochromator graphite
_diffrn_radiation_probe x-ray
_diffrn_radiation_type CuK\a
_diffrn_radiation_wavelength 1.54184
_diffrn_reflns_av_R_equivalents 0.0294
_diffrn_reflns_av_unetI/netI 0.0322
_diffrn_reflns_Laue_measured_fraction_full 0.981
_diffrn_reflns_Laue_measured_fraction_max 0.949
_diffrn_reflns_limit_h_max 13
_diffrn_reflns_limit_h_min -13
_diffrn_reflns_limit_k_max 14
_diffrn_reflns_limit_k_min -14
_diffrn_reflns_limit_l_max 15
_diffrn_reflns_limit_l_min -12
_diffrn_reflns_number 18441
_diffrn_reflns_point_group_measured_fraction_full 0.981
_diffrn_reflns_point_group_measured_fraction_max 0.949
_diffrn_reflns_theta_full 67.684
_diffrn_reflns_theta_max 76.219
_diffrn_reflns_theta_min 3.462
_diffrn_source 'fine-focus sealed X-ray tube'
_diffrn_source_type 'Enhance (Cu) X-ray Source'
_exptl_absorpt_coefficient_mu 22.162
_exptl_absorpt_correction_T_max 0.587
_exptl_absorpt_correction_T_min 0.137
_exptl_absorpt_correction_type gaussian
_exptl_absorpt_process_details
;
CrysAlisPro 1.171.39.27b (Rigaku Oxford Diffraction, 2015)
Numerical absorption correction based on gaussian integration over
			a multifaceted crystal model
Empirical absorption correction using spherical harmonics,
 implemented in SCALE3 ABSPACK scaling algorithm.
;
_exptl_crystal_colour 'clear light blue'
_exptl_crystal_colour_lustre clear
_exptl_crystal_colour_modifier light
_exptl_crystal_colour_primary blue
_exptl_crystal_density_diffrn 1.482
_exptl_crystal_description needle
_exptl_crystal_F_000 686
_exptl_crystal_preparation -
_exptl_crystal_recrystallization_method 'Crystallised from concentrated toluene at -25oC'
_exptl_crystal_size_max 0.16
_exptl_crystal_size_mid 0.048
_exptl_crystal_size_min 0.047
_refine_diff_density_max 3.273
_refine_diff_density_min -1.191
_refine_diff_density_rms 0.116
_refine_ls_extinction_method none
_refine_ls_goodness_of_fit_ref 1.058
_refine_ls_hydrogen_treatment constr
_refine_ls_matrix_type full
_refine_ls_number_parameters 265
_refine_ls_number_reflns 6153
_refine_ls_number_restraints 0
_refine_ls_restrained_S_all 1.058
_refine_ls_R_factor_all 0.0391
_refine_ls_R_factor_gt 0.0374
_refine_ls_shift/su_max 0.001
_refine_ls_shift/su_mean 0.000
_refine_ls_structure_factor_coef Fsqd
_refine_ls_weighting_details 'w=1/[\s^2^(Fo^2^)+(0.0680P)^2^+0.6420P] where P=(Fo^2^+2Fc^2^)/3'
_refine_ls_weighting_scheme calc
_refine_ls_wR_factor_gt 0.0980
_refine_ls_wR_factor_ref 0.0993
_reflns_Friedel_coverage 0.000
_reflns_number_gt 5784
_reflns_number_total 6153
_reflns_threshold_expression 'I > 2\s(I)'
_cod_data_source_file d2sc04526e2.cif
_cod_data_source_block 2-Nd
_cod_depositor_comments 'Adding full bibliography for 1568047--1568055.cif.'
_cod_database_code 1568048
_manchester_internal_diff_code ldpm177
_manchester_internal_coll_client IV
_manchester_internal_coll_user IV
_manchester_internal_coll_date 27/11/2020
_manchester_internal_process_date 27/11/2020
_manchester_internal_process_user BR
_manchester_internal_solution_date 11/12/2020
_manchester_internal_solution_user BR
_manchester_internal_refinement_date 11/12/2020
_manchester_internal_refinement_user BR
_manchester_internal_validation_date 15/12/2020
_manchester_internal_validation_user AW
_manchester_internal_archive_date 15/12/2020
_manchester_internal_archive_user AW
_shelx_shelxl_version_number 2018/3
_chemical_oxdiff_formula 'Nd2 I2 Si8 C44'
_shelx_space_group_comment
;
The symmetry employed for this shelxl refinement is uniquely defined
by the following loop, which should always be used as a source of
symmetry information in preference to the above space-group names.
They are only intended as comments.
;
_shelx_estimated_absorpt_t_max 0.957
_shelx_estimated_absorpt_t_min 0.860
_reflns_odcompleteness_completeness 98.00
_reflns_odcompleteness_iscentric 1
_reflns_odcompleteness_theta 68.13
_olex2_refinement_description
;
1. Fixed Uiso
 At 1.2 times of:
  All C(H) groups
 At 1.5 times of:
  All C(H,H,H) groups
2.a Aromatic/amide H refined with riding coordinates:
 C1(H1), C6(H6), C7(H7), C12(H12), C17(H17), C18(H18)
2.b Idealised Me refined as rotating group:
 C3(H3A,H3B,H3C), C4(H4A,H4B,H4C), C5(H5A,H5B,H5C), C9(H9A,H9B,H9C), C10(H10A,
 H10B,H10C), C11(H11A,H11B,H11C), C14(H14A,H14B,H14C), C15(H15A,H15B,H15C),
 C16(H16A,H16B,H16C), C20(H20A,H20B,H20C), C21(H21A,H21B,H21C), C22(H22A,H22B,
 H22C)
;
_manchester_internal_coll_frame_method '\w scans'
_manchester_internal_coll_frame_time 1s
_manchester_internal_coll_frame_width 1
_manchester_internal_coll_type custom
_olex2_exptl_crystal_mounting_method 'Mounted from fomblin oil'
_olex2_submission_original_sample_id BR4.347
_olex2_submission_special_instructions 'No special instructions were received'
_oxdiff_exptl_absorpt_empirical_details
;
Empirical correction (ABSPACK) includes:
- Absorption correction using spherical harmonics
- Frame scaling
;
_oxdiff_exptl_absorpt_empirical_full_max 2.085
_oxdiff_exptl_absorpt_empirical_full_min 0.461

loop_
_space_group_symop_operation_xyz
'x, y, z'
'-x, -y, -z'

loop_
_atom_site_label
_atom_site_type_symbol
_atom_site_fract_x
_atom_site_fract_y
_atom_site_fract_z
_atom_site_U_iso_or_equiv
_atom_site_adp_type
_atom_site_occupancy
_atom_site_site_symmetry_order
_atom_site_calc_flag
_atom_site_refinement_flags_posn
_atom_site_refinement_flags_adp
_atom_site_refinement_flags_occupancy
_atom_site_disorder_assembly
_atom_site_disorder_group
Nd1 Nd 0.47951(2) 0.50346(2) 0.67512(2) 0.03284(8) Uani 1 1 d . . . . .
I1 I 0.52682(3) 0.68577(2) 0.45337(2) 0.04297(9) Uani 1 1 d . . . . .
Si1 Si 0.79333(11) 0.67627(10) 0.66478(10) 0.0440(3) Uani 1 1 d . . . . .
Si2 Si 0.72940(11) 0.16621(10) 0.78622(10) 0.0440(3) Uani 1 1 d . . . . .
Si3 Si 0.20597(12) 0.31669(10) 0.86878(10) 0.0469(3) Uani 1 1 d . . . . .
Si4 Si 0.28115(11) 0.82413(9) 0.74916(10) 0.0408(2) Uani 1 1 d . . . . .
C1 C 0.7389(4) 0.4288(4) 0.6953(3) 0.0389(8) Uani 1 1 d . . . . .
H1 H 0.788850 0.417006 0.634293 0.047 Uiso 1 1 calc R . . . .
C2 C 0.6832(4) 0.3351(4) 0.7717(3) 0.0405(8) Uani 1 1 d . . . . .
C3 C 0.8193(6) 0.1415(5) 0.6643(4) 0.0634(13) Uani 1 1 d . . . . .
H3A H 0.764951 0.178188 0.605090 0.095 Uiso 1 1 calc GR . . . .
H3B H 0.845300 0.052917 0.671988 0.095 Uiso 1 1 calc GR . . . .
H3C H 0.895106 0.180252 0.651509 0.095 Uiso 1 1 calc GR . . . .
C4 C 0.5909(5) 0.0827(4) 0.8181(5) 0.0651(14) Uani 1 1 d . . . . .
H4A H 0.551895 0.086418 0.887441 0.098 Uiso 1 1 calc GR . . . .
H4B H 0.620453 -0.003526 0.818109 0.098 Uiso 1 1 calc GR . . . .
H4C H 0.527849 0.121513 0.765477 0.098 Uiso 1 1 calc GR . . . .
C5 C 0.8356(5) 0.1011(5) 0.8973(4) 0.0609(13) Uani 1 1 d . . . . .
H5A H 0.911121 0.140481 0.881697 0.091 Uiso 1 1 calc GR . . . .
H5B H 0.861827 0.012193 0.907197 0.091 Uiso 1 1 calc GR . . . .
H5C H 0.789687 0.116441 0.961324 0.091 Uiso 1 1 calc GR . . . .
C6 C 0.6153(4) 0.3946(4) 0.8471(3) 0.0412(9) Uani 1 1 d . . . . .
H6 H 0.567250 0.356554 0.907598 0.049 Uiso 1 1 calc R . . . .
C7 C 0.6312(4) 0.5195(4) 0.8171(4) 0.0427(9) Uani 1 1 d . . . . .
H7 H 0.595200 0.578687 0.854067 0.051 Uiso 1 1 calc R . . . .
C8 C 0.7095(4) 0.5418(4) 0.7229(3) 0.0383(8) Uani 1 1 d . . . . .
C9 C 0.9027(5) 0.6760(6) 0.7628(5) 0.0699(15) Uani 1 1 d . . . . .
H9A H 0.855206 0.672217 0.830592 0.105 Uiso 1 1 calc GR . . . .
H9B H 0.939382 0.751449 0.739718 0.105 Uiso 1 1 calc GR . . . .
H9C H 0.971133 0.604189 0.769878 0.105 Uiso 1 1 calc GR . . . .
C10 C 0.6829(6) 0.8273(4) 0.6385(5) 0.0645(14) Uani 1 1 d . . . . .
H10A H 0.622377 0.830168 0.587945 0.097 Uiso 1 1 calc GR . . . .
H10B H 0.732002 0.893971 0.609796 0.097 Uiso 1 1 calc GR . . . .
H10C H 0.636330 0.837138 0.703954 0.097 Uiso 1 1 calc GR . . . .
C11 C 0.8876(5) 0.6582(6) 0.5427(5) 0.0651(14) Uani 1 1 d . . . . .
H11A H 0.947710 0.580026 0.558179 0.098 Uiso 1 1 calc GR . . . .
H11B H 0.934670 0.726478 0.514847 0.098 Uiso 1 1 calc GR . . . .
H11C H 0.830002 0.658489 0.490808 0.098 Uiso 1 1 calc GR . . . .
C12 C 0.2870(4) 0.5571(3) 0.8165(3) 0.0377(8) Uani 1 1 d . . . . .
H12 H 0.310961 0.547160 0.885150 0.045 Uiso 1 1 calc R . . . .
C13 C 0.2511(4) 0.4633(3) 0.7825(3) 0.0382(8) Uani 1 1 d . . . . .
C14 C 0.3113(6) 0.2545(5) 0.9813(4) 0.0683(15) Uani 1 1 d . . . . .
H14A H 0.397634 0.224412 0.955933 0.102 Uiso 1 1 calc GR . . . .
H14B H 0.277851 0.186649 1.032956 0.102 Uiso 1 1 calc GR . . . .
H14C H 0.313589 0.320020 1.014073 0.102 Uiso 1 1 calc GR . . . .
C15 C 0.0373(6) 0.3503(6) 0.9233(5) 0.0708(15) Uani 1 1 d . . . . .
H15A H 0.030012 0.413284 0.960786 0.106 Uiso 1 1 calc GR . . . .
H15B H 0.014119 0.274884 0.971636 0.106 Uiso 1 1 calc GR . . . .
H15C H -0.020102 0.380344 0.865810 0.106 Uiso 1 1 calc GR . . . .
C16 C 0.2145(6) 0.2016(5) 0.7943(5) 0.0657(14) Uani 1 1 d . . . . .
H16A H 0.155941 0.234781 0.737666 0.099 Uiso 1 1 calc GR . . . .
H16B H 0.190382 0.125826 0.841345 0.099 Uiso 1 1 calc GR . . . .
H16C H 0.301610 0.183396 0.764466 0.099 Uiso 1 1 calc GR . . . .
C17 C 0.2220(4) 0.5183(4) 0.6762(3) 0.0410(9) Uani 1 1 d . . . . .
H17 H 0.195006 0.478246 0.631662 0.049 Uiso 1 1 calc R . . . .
C18 C 0.2396(4) 0.6412(4) 0.6477(3) 0.0403(8) Uani 1 1 d . . . . .
H18 H 0.225353 0.698163 0.580991 0.048 Uiso 1 1 calc R . . . .
C19 C 0.2824(4) 0.6672(3) 0.7346(3) 0.0362(8) Uani 1 1 d . . . . .
C20 C 0.3927(5) 0.8153(4) 0.8488(4) 0.0544(11) Uani 1 1 d . . . . .
H20A H 0.366117 0.762753 0.916511 0.082 Uiso 1 1 calc GR . . . .
H20B H 0.391655 0.898152 0.855221 0.082 Uiso 1 1 calc GR . . . .
H20C H 0.479045 0.780425 0.827086 0.082 Uiso 1 1 calc GR . . . .
C21 C 0.1165(5) 0.8811(5) 0.7996(5) 0.0679(15) Uani 1 1 d . . . . .
H21A H 0.055456 0.889346 0.747723 0.102 Uiso 1 1 calc GR . . . .
H21B H 0.113728 0.961397 0.812001 0.102 Uiso 1 1 calc GR . . . .
H21C H 0.094259 0.822254 0.865295 0.102 Uiso 1 1 calc GR . . . .
C22 C 0.3179(6) 0.9326(4) 0.6216(4) 0.0654(14) Uani 1 1 d . . . . .
H22A H 0.401777 0.901462 0.592536 0.098 Uiso 1 1 calc GR . . . .
H22B H 0.318139 1.013528 0.631721 0.098 Uiso 1 1 calc GR . . . .
H22C H 0.253047 0.940275 0.572993 0.098 Uiso 1 1 calc GR . . . .

loop_
_atom_site_aniso_label
_atom_site_aniso_U_11
_atom_site_aniso_U_22
_atom_site_aniso_U_33
_atom_site_aniso_U_23
_atom_site_aniso_U_13
_atom_site_aniso_U_12
Nd1 0.03775(12) 0.03120(12) 0.03122(13) -0.01017(8) -0.00286(8) -0.00698(8)
I1 0.05808(17) 0.03824(14) 0.03580(16) -0.01217(11) -0.00198(11) -0.01329(11)
Si1 0.0456(6) 0.0412(6) 0.0507(7) -0.0172(5) 0.0027(5) -0.0162(5)
Si2 0.0488(6) 0.0314(5) 0.0499(7) -0.0094(5) -0.0047(5) -0.0042(4)
Si3 0.0577(7) 0.0361(5) 0.0499(7) -0.0123(5) 0.0065(5) -0.0194(5)
Si4 0.0457(6) 0.0287(5) 0.0477(7) -0.0107(4) 0.0004(5) -0.0071(4)
C1 0.044(2) 0.0374(19) 0.038(2) -0.0114(16) -0.0040(16) -0.0102(15)
C2 0.045(2) 0.0334(19) 0.042(2) -0.0082(16) -0.0064(17) -0.0059(15)
C3 0.079(3) 0.051(3) 0.058(3) -0.019(2) -0.005(3) 0.000(2)
C4 0.065(3) 0.039(2) 0.087(4) -0.006(2) -0.011(3) -0.012(2)
C5 0.066(3) 0.050(3) 0.060(3) -0.009(2) -0.015(2) 0.002(2)
C6 0.048(2) 0.038(2) 0.036(2) -0.0037(16) -0.0106(16) -0.0084(16)
C7 0.045(2) 0.040(2) 0.047(2) -0.0161(17) -0.0078(17) -0.0080(16)
C8 0.0398(19) 0.0363(19) 0.042(2) -0.0131(16) -0.0073(16) -0.0089(15)
C9 0.063(3) 0.093(4) 0.068(4) -0.032(3) -0.009(3) -0.029(3)
C10 0.077(3) 0.041(2) 0.077(4) -0.015(2) 0.003(3) -0.019(2)
C11 0.064(3) 0.078(4) 0.065(3) -0.031(3) 0.015(2) -0.031(3)
C12 0.046(2) 0.0333(18) 0.036(2) -0.0123(15) -0.0005(15) -0.0092(15)
C13 0.045(2) 0.0336(18) 0.036(2) -0.0097(15) 0.0024(16) -0.0100(15)
C14 0.081(4) 0.055(3) 0.060(3) 0.003(2) -0.001(3) -0.021(3)
C15 0.075(4) 0.067(3) 0.071(4) -0.019(3) 0.021(3) -0.029(3)
C16 0.081(4) 0.050(3) 0.079(4) -0.031(3) 0.012(3) -0.030(3)
C17 0.041(2) 0.046(2) 0.041(2) -0.0184(17) -0.0006(16) -0.0079(16)
C18 0.041(2) 0.043(2) 0.036(2) -0.0107(16) 0.0000(16) -0.0066(16)
C19 0.0415(19) 0.0292(17) 0.038(2) -0.0098(15) -0.0006(15) -0.0070(14)
C20 0.065(3) 0.046(2) 0.059(3) -0.021(2) -0.006(2) -0.013(2)
C21 0.054(3) 0.054(3) 0.105(5) -0.040(3) 0.009(3) -0.011(2)
C22 0.093(4) 0.040(2) 0.055(3) 0.000(2) -0.004(3) -0.014(2)

loop_
_atom_type_symbol
_atom_type_description
_atom_type_scat_dispersion_real
_atom_type_scat_dispersion_imag
_atom_type_scat_source
C C 0.0181 0.0091 'International Tables Vol C Tables 4.2.6.8 and 6.1.1.4'
H H 0.0000 0.0000 'International Tables Vol C Tables 4.2.6.8 and 6.1.1.4'
I I -0.3257 6.8362 'International Tables Vol C Tables 4.2.6.8 and 6.1.1.4'
Nd Nd -3.1807 10.9079 'International Tables Vol C Tables 4.2.6.8 and 6.1.1.4'
Si Si 0.2541 0.3302 'International Tables Vol C Tables 4.2.6.8 and 6.1.1.4'

loop_
_exptl_crystal_face_index_h
_exptl_crystal_face_index_k
_exptl_crystal_face_index_l
_exptl_crystal_face_perp_dist
0 7 0 0.0210
-7 -2 -2 0.0303
7 2 2 0.0163
1 2 9 0.0723
-1 -2 -9 0.0683
0 -7 0 0.0270

loop_
_geom_angle_atom_site_label_1
_geom_angle_atom_site_label_2
_geom_angle_atom_site_label_3
_geom_angle
_geom_angle_site_symmetry_1
_geom_angle_site_symmetry_3
_geom_angle_publ_flag
I1 Nd1 I1 84.417(8) . 2_666 ?
C1 Nd1 I1 90.97(9) . . ?
C1 Nd1 I1 91.88(8) . 2_666 ?
C1 Nd1 C2 29.91(12) . . ?
C1 Nd1 C8 29.71(11) . . ?
C2 Nd1 I1 119.40(9) . . ?
C2 Nd1 I1 85.84(9) . 2_666 ?
C6 Nd1 I1 110.97(9) . 2_666 ?
C6 Nd1 I1 135.66(9) . . ?
C6 Nd1 C1 48.94(13) . . ?
C6 Nd1 C2 30.13(13) . . ?
C6 Nd1 C8 49.78(12) . . ?
C6 Nd1 C12 84.23(13) . . ?
C6 Nd1 C13 93.51(13) . . ?
C6 Nd1 C17 123.51(13) . . ?
C6 Nd1 C18 132.63(13) . . ?
C6 Nd1 C19 105.65(13) . . ?
C7 Nd1 I1 111.72(9) . . ?
C7 Nd1 I1 135.68(9) . 2_666 ?
C7 Nd1 C1 48.90(12) . . ?
C7 Nd1 C2 50.00(12) . . ?
C7 Nd1 C6 30.32(12) . . ?
C7 Nd1 C8 29.99(13) . . ?
C7 Nd1 C12 83.83(13) . . ?
C7 Nd1 C13 105.99(13) . . ?
C7 Nd1 C17 132.55(13) . . ?
C7 Nd1 C18 122.25(13) . . ?
C7 Nd1 C19 92.29(12) . . ?
C8 Nd1 I1 86.23(9) . . ?
C8 Nd1 I1 120.48(8) . 2_666 ?
C8 Nd1 C2 50.04(11) . . ?
C12 Nd1 I1 122.61(8) . 2_666 ?
C12 Nd1 I1 123.20(8) . . ?
C12 Nd1 C1 130.90(12) . . ?
C12 Nd1 C2 112.13(12) . . ?
C12 Nd1 C8 111.39(12) . . ?
C12 Nd1 C13 30.01(11) . . ?
C12 Nd1 C17 48.85(12) . . ?
C12 Nd1 C18 48.66(12) . . ?
C12 Nd1 C19 29.87(11) . . ?
C13 Nd1 I1 128.22(8) . . ?
C13 Nd1 I1 92.67(8) . 2_666 ?
C13 Nd1 C1 140.80(12) . . ?
C13 Nd1 C2 111.86(12) . . ?
C13 Nd1 C8 135.94(12) . . ?
C17 Nd1 I1 80.28(9) . 2_666 ?
C17 Nd1 I1 99.49(9) . . ?
C17 Nd1 C1 166.19(12) . . ?
C17 Nd1 C2 137.09(12) . . ?
C17 Nd1 C8 159.06(12) . . ?
C17 Nd1 C13 30.06(12) . . ?
C17 Nd1 C18 29.65(12) . . ?
C17 Nd1 C19 49.70(12) . . ?
C18 Nd1 I1 80.19(9) . . ?
C18 Nd1 I1 100.57(9) . 2_666 ?
C18 Nd1 C1 163.87(12) . . ?
C18 Nd1 C2 160.09(13) . . ?
C18 Nd1 C8 135.15(12) . . ?
C18 Nd1 C13 49.49(12) . . ?
C18 Nd1 C19 30.07(12) . . ?
C19 Nd1 I1 128.98(8) . 2_666 ?
C19 Nd1 I1 93.47(8) . . ?
C19 Nd1 C1 139.14(12) . . ?
C19 Nd1 C2 135.78(12) . . ?
C19 Nd1 C8 110.17(12) . . ?
C19 Nd1 C13 50.24(11) . . ?
Nd1 I1 Nd1 95.583(8) . 2_666 ?
C9 Si1 C8 107.0(2) . . ?
C9 Si1 C10 107.1(3) . . ?
C9 Si1 C11 109.3(3) . . ?
C10 Si1 C8 113.1(2) . . ?
C11 Si1 C8 109.9(2) . . ?
C11 Si1 C10 110.3(3) . . ?
C2 Si2 C4 113.6(2) . . ?
C3 Si2 C2 109.1(2) . . ?
C3 Si2 C4 110.4(3) . . ?
C3 Si2 C5 109.1(3) . . ?
C5 Si2 C2 107.2(2) . . ?
C5 Si2 C4 107.4(3) . . ?
C13 Si3 C14 109.7(2) . . ?
C13 Si3 C15 108.7(2) . . ?
C14 Si3 C15 108.0(3) . . ?
C16 Si3 C13 111.2(2) . . ?
C16 Si3 C14 111.0(3) . . ?
C16 Si3 C15 108.1(3) . . ?
C19 Si4 C21 107.3(2) . . ?
C20 Si4 C19 110.3(2) . . ?
C20 Si4 C21 107.4(3) . . ?
C22 Si4 C19 111.2(2) . . ?
C22 Si4 C20 111.8(3) . . ?
C22 Si4 C21 108.7(3) . . ?
Nd1 C1 H1 116.4 . . ?
C2 C1 Nd1 75.5(2) . . ?
C2 C1 H1 124.6 . . ?
C8 C1 Nd1 75.3(2) . . ?
C8 C1 H1 124.6 . . ?
C8 C1 C2 110.8(4) . . ?
Si2 C2 Nd1 130.3(2) . . ?
C1 C2 Nd1 74.5(2) . . ?
C1 C2 Si2 125.2(3) . . ?
C6 C2 Nd1 72.4(2) . . ?
C6 C2 Si2 127.7(3) . . ?
C6 C2 C1 105.1(3) . . ?
Si2 C3 H3A 109.5 . . ?
Si2 C3 H3B 109.5 . . ?
Si2 C3 H3C 109.5 . . ?
H3A C3 H3B 109.5 . . ?
H3A C3 H3C 109.5 . . ?
H3B C3 H3C 109.5 . . ?
Si2 C4 H4A 109.5 . . ?
Si2 C4 H4B 109.5 . . ?
Si2 C4 H4C 109.5 . . ?
H4A C4 H4B 109.5 . . ?
H4A C4 H4C 109.5 . . ?
H4B C4 H4C 109.5 . . ?
Si2 C5 H5A 109.5 . . ?
Si2 C5 H5B 109.5 . . ?
Si2 C5 H5C 109.5 . . ?
H5A C5 H5B 109.5 . . ?
H5A C5 H5C 109.5 . . ?
H5B C5 H5C 109.5 . . ?
Nd1 C6 H6 114.6 . . ?
C2 C6 Nd1 77.5(2) . . ?
C2 C6 H6 125.4 . . ?
C7 C6 Nd1 74.6(2) . . ?
C7 C6 C2 109.1(4) . . ?
C7 C6 H6 125.4 . . ?
Nd1 C7 H7 114.1 . . ?
C6 C7 Nd1 75.1(2) . . ?
C6 C7 H7 125.5 . . ?
C6 C7 C8 109.0(4) . . ?
C8 C7 Nd1 77.5(2) . . ?
C8 C7 H7 125.5 . . ?
Si1 C8 Nd1 129.30(19) . . ?
C1 C8 Nd1 75.0(2) . . ?
C1 C8 Si1 124.9(3) . . ?
C7 C8 Nd1 72.6(2) . . ?
C7 C8 Si1 127.3(3) . . ?
C7 C8 C1 106.0(3) . . ?
Si1 C9 H9A 109.5 . . ?
Si1 C9 H9B 109.5 . . ?
Si1 C9 H9C 109.5 . . ?
H9A C9 H9B 109.5 . . ?
H9A C9 H9C 109.5 . . ?
H9B C9 H9C 109.5 . . ?
Si1 C10 H10A 109.5 . . ?
Si1 C10 H10B 109.5 . . ?
Si1 C10 H10C 109.5 . . ?
H10A C10 H10B 109.5 . . ?
H10A C10 H10C 109.5 . . ?
H10B C10 H10C 109.5 . . ?
Si1 C11 H11A 109.5 . . ?
Si1 C11 H11B 109.5 . . ?
Si1 C11 H11C 109.5 . . ?
H11A C11 H11B 109.5 . . ?
H11A C11 H11C 109.5 . . ?
H11B C11 H11C 109.5 . . ?
Nd1 C12 H12 116.2 . . ?
C13 C12 Nd1 75.5(2) . . ?
C13 C12 H12 124.6 . . ?
C19 C12 Nd1 75.5(2) . . ?
C19 C12 H12 124.6 . . ?
C19 C12 C13 110.9(4) . . ?
Si3 C13 Nd1 129.12(19) . . ?
C12 C13 Nd1 74.5(2) . . ?
C12 C13 Si3 126.0(3) . . ?
C12 C13 C17 105.5(3) . . ?
C17 C13 Nd1 74.5(2) . . ?
C17 C13 Si3 126.3(3) . . ?
Si3 C14 H14A 109.5 . . ?
Si3 C14 H14B 109.5 . . ?
Si3 C14 H14C 109.5 . . ?
H14A C14 H14B 109.5 . . ?
H14A C14 H14C 109.5 . . ?
H14B C14 H14C 109.5 . . ?
Si3 C15 H15A 109.5 . . ?
Si3 C15 H15B 109.5 . . ?
Si3 C15 H15C 109.5 . . ?
H15A C15 H15B 109.5 . . ?
H15A C15 H15C 109.5 . . ?
H15B C15 H15C 109.5 . . ?
Si3 C16 H16A 109.5 . . ?
Si3 C16 H16B 109.5 . . ?
Si3 C16 H16C 109.5 . . ?
H16A C16 H16B 109.5 . . ?
H16A C16 H16C 109.5 . . ?
H16B C16 H16C 109.5 . . ?
Nd1 C17 H17 115.5 . . ?
C13 C17 Nd1 75.4(2) . . ?
C13 C17 H17 125.5 . . ?
C18 C17 Nd1 75.6(2) . . ?
C18 C17 C13 109.0(4) . . ?
C18 C17 H17 125.5 . . ?
Nd1 C18 H18 116.7 . . ?
C17 C18 Nd1 74.8(2) . . ?
C17 C18 H18 125.4 . . ?
C17 C18 C19 109.2(4) . . ?
C19 C18 Nd1 75.0(2) . . ?
C19 C18 H18 125.4 . . ?
Si4 C19 Nd1 129.83(18) . . ?
C12 C19 Nd1 74.6(2) . . ?
C12 C19 Si4 126.2(3) . . ?
C12 C19 C18 105.5(3) . . ?
C18 C19 Nd1 74.9(2) . . ?
C18 C19 Si4 125.7(3) . . ?
Si4 C20 H20A 109.5 . . ?
Si4 C20 H20B 109.5 . . ?
Si4 C20 H20C 109.5 . . ?
H20A C20 H20B 109.5 . . ?
H20A C20 H20C 109.5 . . ?
H20B C20 H20C 109.5 . . ?
Si4 C21 H21A 109.5 . . ?
Si4 C21 H21B 109.5 . . ?
Si4 C21 H21C 109.5 . . ?
H21A C21 H21B 109.5 . . ?
H21A C21 H21C 109.5 . . ?
H21B C21 H21C 109.5 . . ?
Si4 C22 H22A 109.5 . . ?
Si4 C22 H22B 109.5 . . ?
Si4 C22 H22C 109.5 . . ?
H22A C22 H22B 109.5 . . ?
H22A C22 H22C 109.5 . . ?
H22B C22 H22C 109.5 . . ?

loop_
_geom_bond_atom_site_label_1
_geom_bond_atom_site_label_2
_geom_bond_distance
_geom_bond_site_symmetry_2
_geom_bond_publ_flag
Nd1 I1 3.1531(3) 2_666 ?
Nd1 I1 3.1522(3) . ?
Nd1 C1 2.766(4) . ?
Nd1 C2 2.779(4) . ?
Nd1 C6 2.713(4) . ?
Nd1 C7 2.706(4) . ?
Nd1 C8 2.769(4) . ?
Nd1 C12 2.734(4) . ?
Nd1 C13 2.746(4) . ?
Nd1 C17 2.734(4) . ?
Nd1 C18 2.744(4) . ?
Nd1 C19 2.745(4) . ?
Si1 C8 1.875(4) . ?
Si1 C9 1.856(5) . ?
Si1 C10 1.863(5) . ?
Si1 C11 1.858(5) . ?
Si2 C2 1.866(4) . ?
Si2 C3 1.860(6) . ?
Si2 C4 1.873(5) . ?
Si2 C5 1.863(5) . ?
Si3 C13 1.868(4) . ?
Si3 C14 1.871(6) . ?
Si3 C15 1.880(6) . ?
Si3 C16 1.857(5) . ?
Si4 C19 1.870(4) . ?
Si4 C20 1.860(5) . ?
Si4 C21 1.877(5) . ?
Si4 C22 1.854(5) . ?
C1 H1 0.9500 . ?
C1 C2 1.431(6) . ?
C1 C8 1.419(5) . ?
C2 C6 1.429(6) . ?
C3 H3A 0.9800 . ?
C3 H3B 0.9800 . ?
C3 H3C 0.9800 . ?
C4 H4A 0.9800 . ?
C4 H4B 0.9800 . ?
C4 H4C 0.9800 . ?
C5 H5A 0.9800 . ?
C5 H5B 0.9800 . ?
C5 H5C 0.9800 . ?
C6 H6 0.9500 . ?
C6 C7 1.417(6) . ?
C7 H7 0.9500 . ?
C7 C8 1.418(6) . ?
C9 H9A 0.9800 . ?
C9 H9B 0.9800 . ?
C9 H9C 0.9800 . ?
C10 H10A 0.9800 . ?
C10 H10B 0.9800 . ?
C10 H10C 0.9800 . ?
C11 H11A 0.9800 . ?
C11 H11B 0.9800 . ?
C11 H11C 0.9800 . ?
C12 H12 0.9500 . ?
C12 C13 1.419(5) . ?
C12 C19 1.412(5) . ?
C13 C17 1.421(6) . ?
C14 H14A 0.9800 . ?
C14 H14B 0.9800 . ?
C14 H14C 0.9800 . ?
C15 H15A 0.9800 . ?
C15 H15B 0.9800 . ?
C15 H15C 0.9800 . ?
C16 H16A 0.9800 . ?
C16 H16B 0.9800 . ?
C16 H16C 0.9800 . ?
C17 H17 0.9500 . ?
C17 C18 1.402(6) . ?
C18 H18 0.9500 . ?
C18 C19 1.424(6) . ?
C20 H20A 0.9800 . ?
C20 H20B 0.9800 . ?
C20 H20C 0.9800 . ?
C21 H21A 0.9800 . ?
C21 H21B 0.9800 . ?
C21 H21C 0.9800 . ?
C22 H22A 0.9800 . ?
C22 H22B 0.9800 . ?
C22 H22C 0.9800 . ?

loop_
_geom_torsion_atom_site_label_1
_geom_torsion_atom_site_label_2
_geom_torsion_atom_site_label_3
_geom_torsion_atom_site_label_4
_geom_torsion
_geom_torsion_site_symmetry_1
_geom_torsion_site_symmetry_2
_geom_torsion_site_symmetry_3
_geom_torsion_site_symmetry_4
_geom_torsion_publ_flag
Nd1 C1 C2 Si2 128.7(3) . . . . ?
Nd1 C1 C2 C6 -66.5(3) . . . . ?
Nd1 C1 C8 Si1 -127.8(3) . . . . ?
Nd1 C1 C8 C7 66.4(3) . . . . ?
Nd1 C2 C6 C7 -68.6(3) . . . . ?
Nd1 C6 C7 C8 -70.8(3) . . . . ?
Nd1 C7 C8 Si1 126.5(3) . . . . ?
Nd1 C7 C8 C1 -68.2(3) . . . . ?
Nd1 C12 C13 Si3 127.4(3) . . . . ?
Nd1 C12 C13 C17 -68.6(3) . . . . ?
Nd1 C12 C19 Si4 -128.5(3) . . . . ?
Nd1 C12 C19 C18 69.1(3) . . . . ?
Nd1 C13 C17 C18 -68.8(3) . . . . ?
Nd1 C17 C18 C19 -67.8(3) . . . . ?
Nd1 C18 C19 Si4 128.5(3) . . . . ?
Nd1 C18 C19 C12 -68.9(3) . . . . ?
Si2 C2 C6 Nd1 -127.7(3) . . . . ?
Si2 C2 C6 C7 163.7(3) . . . . ?
Si3 C13 C17 Nd1 -127.5(3) . . . . ?
Si3 C13 C17 C18 163.7(3) . . . . ?
C1 C2 C6 Nd1 68.0(3) . . . . ?
C1 C2 C6 C7 -0.6(4) . . . . ?
C2 C1 C8 Nd1 -67.9(3) . . . . ?
C2 C1 C8 Si1 164.3(3) . . . . ?
C2 C1 C8 C7 -1.5(5) . . . . ?
C2 C6 C7 Nd1 70.5(3) . . . . ?
C2 C6 C7 C8 -0.3(5) . . . . ?
C3 Si2 C2 Nd1 82.3(3) . . . . ?
C3 Si2 C2 C1 -17.5(4) . . . . ?
C3 Si2 C2 C6 -178.8(4) . . . . ?
C4 Si2 C2 Nd1 -41.2(4) . . . . ?
C4 Si2 C2 C1 -141.0(4) . . . . ?
C4 Si2 C2 C6 57.6(5) . . . . ?
C5 Si2 C2 Nd1 -159.7(3) . . . . ?
C5 Si2 C2 C1 100.5(4) . . . . ?
C5 Si2 C2 C6 -60.8(4) . . . . ?
C6 C7 C8 Nd1 69.2(3) . . . . ?
C6 C7 C8 Si1 -164.3(3) . . . . ?
C6 C7 C8 C1 1.0(4) . . . . ?
C8 C1 C2 Nd1 67.7(3) . . . . ?
C8 C1 C2 Si2 -163.5(3) . . . . ?
C8 C1 C2 C6 1.3(5) . . . . ?
C9 Si1 C8 Nd1 157.5(3) . . . . ?
C9 Si1 C8 C1 -103.1(4) . . . . ?
C9 Si1 C8 C7 59.6(4) . . . . ?
C10 Si1 C8 Nd1 39.8(3) . . . . ?
C10 Si1 C8 C1 139.2(4) . . . . ?
C10 Si1 C8 C7 -58.1(4) . . . . ?
C11 Si1 C8 Nd1 -83.9(3) . . . . ?
C11 Si1 C8 C1 15.5(4) . . . . ?
C11 Si1 C8 C7 178.2(4) . . . . ?
C12 C13 C17 Nd1 68.6(3) . . . . ?
C12 C13 C17 C18 -0.2(4) . . . . ?
C13 C12 C19 Nd1 -67.9(3) . . . . ?
C13 C12 C19 Si4 163.6(3) . . . . ?
C13 C12 C19 C18 1.2(5) . . . . ?
C13 C17 C18 Nd1 68.7(3) . . . . ?
C13 C17 C18 C19 0.9(5) . . . . ?
C14 Si3 C13 Nd1 60.2(3) . . . . ?
C14 Si3 C13 C12 -39.3(4) . . . . ?
C14 Si3 C13 C17 159.9(4) . . . . ?
C15 Si3 C13 Nd1 178.0(3) . . . . ?
C15 Si3 C13 C12 78.5(4) . . . . ?
C15 Si3 C13 C17 -82.2(4) . . . . ?
C16 Si3 C13 Nd1 -63.0(3) . . . . ?
C16 Si3 C13 C12 -162.5(4) . . . . ?
C16 Si3 C13 C17 36.8(4) . . . . ?
C17 C18 C19 Nd1 67.6(3) . . . . ?
C17 C18 C19 Si4 -163.8(3) . . . . ?
C17 C18 C19 C12 -1.3(4) . . . . ?
C19 C12 C13 Nd1 68.0(3) . . . . ?
C19 C12 C13 Si3 -164.6(3) . . . . ?
C19 C12 C13 C17 -0.6(5) . . . . ?
C20 Si4 C19 Nd1 -60.3(3) . . . . ?
C20 Si4 C19 C12 40.2(4) . . . . ?
C20 Si4 C19 C18 -160.8(4) . . . . ?
C21 Si4 C19 Nd1 -176.9(3) . . . . ?
C21 Si4 C19 C12 -76.4(4) . . . . ?
C21 Si4 C19 C18 82.6(4) . . . . ?
C22 Si4 C19 Nd1 64.3(3) . . . . ?
C22 Si4 C19 C12 164.8(4) . . . . ?
C22 Si4 C19 C18 -36.2(4) . . . . ?

loop_
_exptl_oxdiff_crystal_face_indexfrac_h
_exptl_oxdiff_crystal_face_indexfrac_k
_exptl_oxdiff_crystal_face_indexfrac_l
_exptl_oxdiff_crystal_face_x
_exptl_oxdiff_crystal_face_y
_exptl_oxdiff_crystal_face_z
-0.0000 7.0000 -0.0000 0.9176 -0.3802 -0.0010
-7.0000 -2.0000 -2.0000 0.3361 0.9100 -0.2869
7.0000 2.0000 2.0000 -0.3361 -0.9100 0.2869
1.0000 2.0000 9.0000 -0.0197 0.0478 1.0375
-1.0000 -2.0000 -9.0000 0.0197 -0.0478 -1.0375
0.0000 -7.0000 0.0000 -0.9176 0.3802 0.0010
